data_7051254
loop_
_publ_author_name
'Susana M. O. Quintal'
'Helena I. S. Nogueira'
'Vitor F\'elix'
'Michael G. B. Drew'

_publ_section_title
;
 Coordination modes of 3-hydroxypicolinic acid: synthesis and crystal
 structures of palladium(II), platinum(II) and rhenium(V) complexes
;
_journal_issue 7
_journal_name_full 'New J. Chem.'
_journal_page_first 511
_journal_page_last 517
_journal_paper_doi 10.1039/a908560b
_journal_volume 24
_journal_year 2000
_chemical_formula_sum 'C43 H35 Cl4 N O3 P2 Pt'
_chemical_formula_weight 1012.55
_chemical_name_systematic
; 
 ? 
;
_space_group_IT_number 2
_symmetry_cell_setting triclinic
_symmetry_space_group_name_Hall '-P 1'
_symmetry_space_group_name_H-M 'P -1'
_atom_sites_solution_hydrogens geom
_atom_sites_solution_primary direct
_atom_sites_solution_secondary difmap
_audit_creation_method SHELXL-97
_cell_angle_alpha 112.240(10)
_cell_angle_beta 93.520(10)
_cell_angle_gamma 104.510(10)
_cell_formula_units_Z 2
_cell_length_a 11.002(14)
_cell_length_b 12.641(14)
_cell_length_c 16.825(18)
_cell_measurement_temperature 293(2)
_cell_volume 2065(4)
_computing_structure_refinement 'SHELXL-97 (Sheldrick, 1997)'
_computing_structure_solution 'SHELXS-97 (Sheldrick, 1990)'
_diffrn_ambient_temperature 293(2)
_diffrn_measured_fraction_theta_full 0.900
_diffrn_measured_fraction_theta_max 0.900
_diffrn_radiation_monochromator graphite
_diffrn_radiation_source 'fine-focus sealed tube'
_diffrn_radiation_type MoK\a
_diffrn_radiation_wavelength 0.71073
_diffrn_reflns_av_R_equivalents 0.0000
_diffrn_reflns_av_sigmaI/netI 0.0371
_diffrn_reflns_limit_h_max 13
_diffrn_reflns_limit_h_min 0
_diffrn_reflns_limit_k_max 15
_diffrn_reflns_limit_k_min -15
_diffrn_reflns_limit_l_max 19
_diffrn_reflns_limit_l_min -20
_diffrn_reflns_number 7297
_diffrn_reflns_theta_full 25.99
_diffrn_reflns_theta_max 25.99
_diffrn_reflns_theta_min 2.54
_exptl_absorpt_coefficient_mu 3.774
_exptl_crystal_density_diffrn 1.629
_exptl_crystal_density_method 'not measured'
_exptl_crystal_F_000 1000
_refine_diff_density_max 3.441
_refine_diff_density_min -1.158
_refine_diff_density_rms 0.123
_refine_ls_extinction_method none
_refine_ls_goodness_of_fit_ref 1.080
_refine_ls_hydrogen_treatment mixed
_refine_ls_matrix_type full
_refine_ls_number_parameters 487
_refine_ls_number_reflns 7297
_refine_ls_number_restraints 0
_refine_ls_restrained_S_all 1.080
_refine_ls_R_factor_all 0.0631
_refine_ls_R_factor_gt 0.0438
_refine_ls_shift/su_max 0.001
_refine_ls_shift/su_mean 0.000
_refine_ls_structure_factor_coef Fsqd
_refine_ls_weighting_details 'w=1/[\s^2^(Fo^2^)+(0.0358P)^2^+10.3009P] where P=(Fo^2^+2Fc^2^)/3'
_refine_ls_weighting_scheme calc
_refine_ls_wR_factor_gt 0.0986
_refine_ls_wR_factor_ref 0.1060
_reflns_number_gt 5985
_reflns_number_total 7297
_reflns_threshold_expression >2sigma(I)
_cod_data_source_file a908560b.txt
_cod_data_source_block S2
_cod_depositor_comments
;
The following automatic conversions were performed:
'_symmetry_cell_setting' value 'Triclinic' changed to 'triclinic'
according to '/home/saulius/struct/CIF-dictionaries/cif_core.dic'
dictionary named 'cif_core.dic' version 2.4.1 from 2010-06-29.

Automatic conversion script
Id: cif_fix_enum 1527 2010-12-29 10:47:43Z saulius 

The following automatic conversions were performed:

'_refine_ls_weighting_scheme' value 'calc
w=1/[\s^2^(Fo^2^)+(0.0358P)^2^+10.3009P] where P=(Fo^2^+2Fc^2^)/3'
was changed to 'calc'. New tag '_refine_ls_weighting_details' was
created. The value of the new tag was set to
'w=1/[\s^2^(Fo^2^)+(0.0358P)^2^+10.3009P] where P=(Fo^2^+2Fc^2^)/3'.

Automatic conversion script
Id: cif_fix_values 3143 2015-03-26 13:38:13Z robertas 
;
_cod_original_sg_symbol_H-M P-1
_cod_database_code 7051254

loop_
_symmetry_equiv_pos_as_xyz
'x, y, z'
'-x, -y, -z'

loop_
_atom_site_label
_atom_site_type_symbol
_atom_site_fract_x
_atom_site_fract_y
_atom_site_fract_z
_atom_site_U_iso_or_equiv
_atom_site_adp_type
_atom_site_occupancy
_atom_site_calc_flag
_atom_site_refinement_flags
_atom_site_disorder_assembly
_atom_site_disorder_group
Pt Pt 0.37083(2) 0.49346(2) 0.166348(17) 0.03740(9) Uani 1 d . . .
Cl Cl 0.33027(17) 0.50244(16) 0.03047(11) 0.0479(4) Uani 1 d . . .
P1 P 0.42241(16) 0.49505(15) 0.29922(11) 0.0380(4) Uani 1 d . . .
P2 P 0.24318(17) 0.30246(15) 0.09969(12) 0.0419(4) Uani 1 d . . .
O71 O 0.2617(5) 0.6734(4) 0.2467(4) 0.0529(13) Uani 1 d . . .
N1 N 0.5033(5) 0.6676(4) 0.2068(4) 0.0379(12) Uani 1 d . . .
O72 O 0.3290(6) 0.8724(5) 0.3007(4) 0.0710(17) Uani 1 d . . .
O25 O 0.5521(6) 0.9851(5) 0.3107(4) 0.0766(18) Uani 1 d . . .
H25 H 0.4782 0.9736 0.3191 0.092 Uiso 1 calc R . .
C21 C 0.2862(7) 0.4414(6) 0.3458(5) 0.0471(17) Uani 1 d . . .
C11 C 0.5016(6) 0.6455(6) 0.3831(4) 0.0403(15) Uani 1 d . . .
C31 C 0.5404(7) 0.4166(6) 0.3006(4) 0.0422(15) Uani 1 d . . .
C6 C 0.4776(6) 0.7707(6) 0.2467(4) 0.0397(14) Uani 1 d . . .
C26 C 0.1798(7) 0.4806(7) 0.3347(5) 0.0531(18) Uani 1 d . . .
H26 H 0.1795 0.5251 0.3016 0.064 Uiso 1 calc R . .
C12 C 0.6312(7) 0.6956(7) 0.3927(5) 0.0506(18) Uani 1 d . . .
H12 H 0.6787 0.6509 0.3583 0.061 Uiso 1 calc R . .
C2 C 0.6191(6) 0.6654(7) 0.1847(5) 0.0489(17) Uani 1 d . . .
H2 H 0.6336 0.5921 0.1554 0.059 Uiso 1 calc R . .
C51 C 0.3149(7) 0.2054(6) 0.0191(5) 0.0486(17) Uani 1 d . . .
C52 C 0.4309(7) 0.2515(7) -0.0029(5) 0.0541(19) Uani 1 d . . .
H52 H 0.4676 0.3339 0.0181 0.065 Uiso 1 calc R . .
C22 C 0.2848(8) 0.3715(7) 0.3925(5) 0.060(2) Uani 1 d . . .
H22 H 0.3537 0.3433 0.3984 0.072 Uiso 1 calc R . .
C16 C 0.4326(7) 0.7150(7) 0.4335(5) 0.0548(19) Uani 1 d . . .
H16 H 0.3448 0.6836 0.4270 0.066 Uiso 1 calc R . .
C7 C 0.3452(7) 0.7704(6) 0.2655(5) 0.0465(16) Uani 1 d . . .
C36 C 0.5895(8) 0.3701(7) 0.2252(5) 0.059(2) Uani 1 d . . .
H36 H 0.5590 0.3764 0.1749 0.071 Uiso 1 calc R . .
C61 C 0.0936(7) 0.3008(7) 0.0462(6) 0.058(2) Uani 1 d . . .
C41 C 0.1970(9) 0.2120(6) 0.1613(5) 0.060(2) Uani 1 d . . .
C5 C 0.5743(8) 0.8802(7) 0.2706(5) 0.0532(18) Uani 1 d . . .
C13 C 0.6916(8) 0.8113(7) 0.4525(6) 0.062(2) Uani 1 d . . .
H13 H 0.7791 0.8436 0.4579 0.074 Uiso 1 calc R . .
C3 C 0.7164(7) 0.7697(8) 0.2048(6) 0.060(2) Uani 1 d . . .
H3 H 0.7949 0.7671 0.1879 0.073 Uiso 1 calc R . .
C25 C 0.0758(8) 0.4528(8) 0.3731(6) 0.067(2) Uani 1 d . . .
H25 H 0.0055 0.4788 0.3663 0.081 Uiso 1 calc R . .
C33 C 0.6836(10) 0.3538(10) 0.3741(8) 0.086(3) Uani 1 d . . .
H33 H 0.7151 0.3476 0.4242 0.103 Uiso 1 calc R . .
C4 C 0.6949(8) 0.8783(7) 0.2504(6) 0.064(2) Uani 1 d . . .
H4 H 0.7604 0.9494 0.2674 0.076 Uiso 1 calc R . .
C42 C 0.0756(12) 0.1861(9) 0.1803(7) 0.092(4) Uani 1 d . . .
H42 H 0.0154 0.2179 0.1643 0.110 Uiso 1 calc R . .
C15 C 0.4935(8) 0.8310(7) 0.4938(6) 0.066(2) Uani 1 d . . .
H15 H 0.4463 0.8767 0.5275 0.080 Uiso 1 calc R . .
C32 C 0.5922(8) 0.4115(8) 0.3761(6) 0.065(2) Uani 1 d . . .
H32 H 0.5650 0.4473 0.4283 0.078 Uiso 1 calc R . .
C14 C 0.6234(9) 0.8788(7) 0.5039(6) 0.069(2) Uani 1 d . . .
H14 H 0.6643 0.9559 0.5452 0.083 Uiso 1 calc R . .
C66 C 0.0441(8) 0.3937(8) 0.0884(6) 0.071(3) Uani 1 d . . .
H66 H 0.0850 0.4525 0.1431 0.086 Uiso 1 calc R . .
C35 C 0.6842(10) 0.3139(9) 0.2238(7) 0.081(3) Uani 1 d . . .
H35 H 0.7169 0.2828 0.1731 0.097 Uiso 1 calc R . .
C53 C 0.4910(10) 0.1745(9) -0.0559(6) 0.075(3) Uani 1 d . . .
H53 H 0.5688 0.2053 -0.0698 0.090 Uiso 1 calc R . .
C65 C -0.0680(9) 0.3979(10) 0.0477(8) 0.088(3) Uani 1 d . . .
H65 H -0.1034 0.4585 0.0765 0.106 Uiso 1 calc R . .
C54 C 0.4360(11) 0.0522(10) -0.0882(7) 0.085(3) Uani 1 d . . .
H54 H 0.4775 0.0009 -0.1229 0.102 Uiso 1 calc R . .
C56 C 0.2591(9) 0.0809(7) -0.0157(6) 0.068(2) Uani 1 d . . .
H56 H 0.1810 0.0489 -0.0027 0.081 Uiso 1 calc R . .
C23 C 0.1788(9) 0.3439(9) 0.4308(6) 0.075(3) Uani 1 d . . .
H23 H 0.1769 0.2972 0.4624 0.089 Uiso 1 calc R . .
C24 C 0.0772(9) 0.3859(9) 0.4216(6) 0.078(3) Uani 1 d . . .
H24 H 0.0081 0.3690 0.4486 0.094 Uiso 1 calc R . .
C46 C 0.2865(11) 0.1637(7) 0.1866(6) 0.079(3) Uani 1 d . . .
H46 H 0.3677 0.1802 0.1728 0.095 Uiso 1 calc R . .
C34 C 0.7281(10) 0.3054(9) 0.2982(9) 0.091(3) Uani 1 d . . .
H34 H 0.7893 0.2661 0.2974 0.109 Uiso 1 calc R . .
C55 C 0.3202(11) 0.0062(8) -0.0691(6) 0.080(3) Uani 1 d . . .
H55 H 0.2825 -0.0762 -0.0925 0.095 Uiso 1 calc R . .
C62 C 0.0322(10) 0.2137(9) -0.0344(8) 0.098(4) Uani 1 d . . .
H62 H 0.0628 0.1491 -0.0620 0.117 Uiso 1 calc R . .
C64 C -0.1268(11) 0.3133(11) -0.0346(10) 0.130(6) Uani 1 d . . .
H64 H -0.1998 0.3186 -0.0619 0.156 Uiso 1 calc R . .
C63 C -0.0790(12) 0.2241(11) -0.0747(11) 0.151(7) Uani 1 d . . .
H63 H -0.1190 0.1676 -0.1303 0.181 Uiso 1 calc R . .
C43 C 0.0449(18) 0.1108(12) 0.2242(10) 0.139(7) Uani 1 d . . .
H43 H -0.0376 0.0897 0.2351 0.167 Uiso 1 calc R . .
C45 C 0.256(2) 0.0920(10) 0.2316(9) 0.133(6) Uani 1 d . . .
H45 H 0.3162 0.0608 0.2482 0.160 Uiso 1 calc R . .
C44 C 0.136(3) 0.0673(14) 0.2516(11) 0.176(12) Uani 1 d . . .
H44 H 0.1151 0.0213 0.2836 0.211 Uiso 1 calc R . .
C99 C 0.0678(10) 0.7883(10) 0.3692(8) 0.092(3) Uani 1 d . . .
H99 H 0.1374 0.7895 0.3356 0.110 Uiso 1 calc R . .
Cl2 Cl 0.1264(4) 0.7986(4) 0.4714(3) 0.1314(13) Uani 1 d . . .
Cl3 Cl -0.0555(3) 0.6550(3) 0.3119(4) 0.1452(16) Uani 1 d . . .
Cl4 Cl 0.0141(3) 0.9121(3) 0.3822(3) 0.1176(12) Uani 1 d . . .

loop_
_atom_site_aniso_label
_atom_site_aniso_U_11
_atom_site_aniso_U_22
_atom_site_aniso_U_33
_atom_site_aniso_U_23
_atom_site_aniso_U_13
_atom_site_aniso_U_12
Pt 0.03734(14) 0.03686(14) 0.03729(15) 0.01447(10) 0.00653(9) 0.01080(10)
Cl 0.0503(10) 0.0551(10) 0.0405(9) 0.0217(8) 0.0068(7) 0.0163(8)
P1 0.0364(9) 0.0384(9) 0.0362(9) 0.0118(7) 0.0063(7) 0.0118(7)
P2 0.0402(9) 0.0343(9) 0.0454(10) 0.0129(7) 0.0040(7) 0.0074(7)
O71 0.049(3) 0.052(3) 0.067(3) 0.031(3) 0.016(2) 0.019(2)
N1 0.032(3) 0.035(3) 0.045(3) 0.017(2) 0.005(2) 0.006(2)
O72 0.080(4) 0.049(3) 0.087(4) 0.021(3) 0.028(3) 0.032(3)
O25 0.092(5) 0.037(3) 0.088(5) 0.015(3) 0.028(4) 0.012(3)
C21 0.053(4) 0.041(4) 0.044(4) 0.018(3) 0.013(3) 0.007(3)
C11 0.043(4) 0.044(4) 0.032(3) 0.015(3) 0.004(3) 0.013(3)
C31 0.050(4) 0.045(4) 0.037(4) 0.021(3) -0.001(3) 0.018(3)
C6 0.045(4) 0.038(3) 0.037(4) 0.016(3) 0.009(3) 0.015(3)
C26 0.046(4) 0.053(4) 0.064(5) 0.028(4) 0.016(4) 0.012(3)
C12 0.044(4) 0.058(4) 0.047(4) 0.019(4) 0.011(3) 0.014(3)
C2 0.041(4) 0.054(4) 0.054(4) 0.020(3) 0.018(3) 0.018(3)
C51 0.057(4) 0.041(4) 0.046(4) 0.013(3) 0.005(3) 0.021(3)
C52 0.060(5) 0.058(5) 0.049(4) 0.021(4) 0.011(4) 0.026(4)
C22 0.058(5) 0.070(5) 0.063(5) 0.040(4) 0.009(4) 0.014(4)
C16 0.046(4) 0.052(4) 0.051(4) 0.006(4) 0.006(3) 0.011(3)
C7 0.052(4) 0.041(4) 0.049(4) 0.019(3) 0.011(3) 0.017(3)
C36 0.062(5) 0.058(5) 0.054(5) 0.015(4) 0.010(4) 0.026(4)
C61 0.038(4) 0.045(4) 0.079(6) 0.018(4) -0.005(4) 0.007(3)
C41 0.079(6) 0.037(4) 0.047(4) 0.007(3) 0.012(4) 0.003(4)
C5 0.064(5) 0.046(4) 0.044(4) 0.017(3) 0.008(4) 0.010(4)
C13 0.044(4) 0.057(5) 0.069(5) 0.018(4) 0.002(4) 0.002(4)
C3 0.041(4) 0.069(5) 0.066(5) 0.027(4) 0.014(4) 0.009(4)
C25 0.047(5) 0.088(6) 0.070(6) 0.036(5) 0.021(4) 0.016(4)
C33 0.075(7) 0.104(8) 0.094(8) 0.052(7) -0.003(6) 0.039(6)
C4 0.048(4) 0.056(5) 0.076(6) 0.029(4) 0.005(4) -0.005(4)
C42 0.112(9) 0.068(6) 0.070(6) 0.021(5) 0.030(6) -0.009(6)
C15 0.061(5) 0.052(5) 0.063(5) 0.000(4) 0.015(4) 0.016(4)
C32 0.060(5) 0.072(6) 0.067(6) 0.027(5) 0.010(4) 0.027(4)
C14 0.073(6) 0.040(4) 0.064(5) 0.001(4) 0.000(4) 0.002(4)
C66 0.051(5) 0.071(6) 0.077(6) 0.013(5) 0.004(4) 0.023(4)
C35 0.081(7) 0.076(6) 0.079(7) 0.013(5) 0.012(5) 0.041(5)
C53 0.080(6) 0.093(7) 0.068(6) 0.033(5) 0.025(5) 0.052(6)
C65 0.056(5) 0.087(7) 0.121(9) 0.037(7) 0.002(6) 0.032(5)
C54 0.115(9) 0.082(7) 0.068(6) 0.016(5) 0.026(6) 0.067(7)
C56 0.080(6) 0.045(4) 0.069(6) 0.012(4) 0.011(5) 0.022(4)
C23 0.075(6) 0.092(7) 0.080(6) 0.066(6) 0.025(5) 0.012(5)
C24 0.065(6) 0.089(7) 0.069(6) 0.028(5) 0.032(5) 0.004(5)
C46 0.122(8) 0.044(5) 0.069(6) 0.030(4) 0.005(6) 0.011(5)
C34 0.078(7) 0.085(7) 0.116(10) 0.030(7) 0.005(6) 0.053(6)
C55 0.118(9) 0.052(5) 0.065(6) 0.014(4) 0.014(6) 0.036(6)
C62 0.074(6) 0.065(6) 0.114(9) -0.002(6) -0.035(6) 0.027(5)
C64 0.077(8) 0.093(9) 0.167(14) 0.001(9) -0.052(8) 0.037(7)
C63 0.098(9) 0.086(8) 0.182(15) -0.019(9) -0.086(10) 0.025(7)
C43 0.183(16) 0.090(10) 0.109(12) 0.046(8) 0.060(12) -0.036(10)
C45 0.24(2) 0.057(7) 0.099(10) 0.038(7) 0.014(12) 0.039(10)
C44 0.34(3) 0.084(10) 0.083(10) 0.059(8) 0.033(16) -0.015(14)
C99 0.070(6) 0.112(9) 0.123(10) 0.071(8) 0.040(6) 0.035(6)
Cl2 0.128(3) 0.168(4) 0.156(4) 0.108(3) 0.052(3) 0.067(3)
Cl3 0.087(2) 0.113(3) 0.238(5) 0.070(3) 0.017(3) 0.039(2)
Cl4 0.105(2) 0.117(2) 0.176(4) 0.095(3) 0.054(2) 0.0459(19)

loop_
_atom_type_symbol
_atom_type_description
_atom_type_scat_dispersion_real
_atom_type_scat_dispersion_imag
_atom_type_scat_source
C C 0.0033 0.0016 'International Tables Vol C Tables 4.2.6.8 and 6.1.1.4'
H H 0.0000 0.0000 'International Tables Vol C Tables 4.2.6.8 and 6.1.1.4'
N N 0.0061 0.0033 'International Tables Vol C Tables 4.2.6.8 and 6.1.1.4'
O O 0.0106 0.0060 'International Tables Vol C Tables 4.2.6.8 and 6.1.1.4'
Pt Pt -1.7033 8.3905 'International Tables Vol C Tables 4.2.6.8 and 6.1.1.4'
P P 0.1023 0.0942 'International Tables Vol C Tables 4.2.6.8 and 6.1.1.4'
Cl Cl 0.1484 0.1585 'International Tables Vol C Tables 4.2.6.8 and 6.1.1.4'

loop_
_geom_angle_atom_site_label_1
_geom_angle_atom_site_label_2
_geom_angle_atom_site_label_3
_geom_angle
_geom_angle_site_symmetry_1
_geom_angle_site_symmetry_3
_geom_angle_publ_flag
N1 Pt P2 169.41(15) . . ?
N1 Pt P1 90.23(16) . . ?
P2 Pt P1 98.07(8) . . ?
N1 Pt Cl 86.04(16) . . ?
P2 Pt Cl 85.50(8) . . ?
P1 Pt Cl 176.08(6) . . ?
C31 P1 C11 102.5(3) . . ?
C31 P1 C21 110.4(3) . . ?
C11 P1 C21 102.8(3) . . ?
C31 P1 Pt 112.2(2) . . ?
C11 P1 Pt 113.1(2) . . ?
C21 P1 Pt 114.8(3) . . ?
C61 P2 C41 104.9(4) . . ?
C61 P2 C51 108.9(4) . . ?
C41 P2 C51 99.2(4) . . ?
C61 P2 Pt 109.1(3) . . ?
C41 P2 Pt 121.0(3) . . ?
C51 P2 Pt 112.8(3) . . ?
C6 N1 C2 121.1(6) . . ?
C6 N1 Pt 125.4(4) . . ?
C2 N1 Pt 113.4(4) . . ?
C22 C21 C26 120.0(7) . . ?
C22 C21 P1 124.6(6) . . ?
C26 C21 P1 115.3(6) . . ?
C12 C11 C16 118.3(6) . . ?
C12 C11 P1 120.2(5) . . ?
C16 C11 P1 121.3(5) . . ?
C36 C31 C32 118.4(7) . . ?
C36 C31 P1 118.6(6) . . ?
C32 C31 P1 122.7(6) . . ?
N1 C6 C5 119.9(6) . . ?
N1 C6 C7 120.0(6) . . ?
C5 C6 C7 120.1(6) . . ?
C25 C26 C21 119.9(8) . . ?
C11 C12 C13 121.0(7) . . ?
N1 C2 C3 121.5(7) . . ?
C52 C51 C56 119.0(7) . . ?
C52 C51 P2 121.2(5) . . ?
C56 C51 P2 119.5(6) . . ?
C53 C52 C51 119.9(8) . . ?
C21 C22 C23 119.4(8) . . ?
C11 C16 C15 120.5(7) . . ?
O71 C7 O72 125.0(7) . . ?
O71 C7 C6 119.7(6) . . ?
O72 C7 C6 115.3(6) . . ?
C31 C36 C35 120.9(9) . . ?
C62 C61 C66 120.2(8) . . ?
C62 C61 P2 122.3(7) . . ?
C66 C61 P2 117.5(6) . . ?
C42 C41 C46 119.7(9) . . ?
C42 C41 P2 121.8(8) . . ?
C46 C41 P2 118.5(7) . . ?
O25 C5 C4 119.4(7) . . ?
O25 C5 C6 121.5(7) . . ?
C4 C5 C6 119.1(7) . . ?
C14 C13 C12 120.4(7) . . ?
C2 C3 C4 118.8(7) . . ?
C24 C25 C26 119.4(9) . . ?
C34 C33 C32 120.0(10) . . ?
C3 C4 C5 119.5(7) . . ?
C41 C42 C43 118.6(14) . . ?
C14 C15 C16 120.5(7) . . ?
C33 C32 C31 120.4(9) . . ?
C13 C14 C15 119.2(7) . . ?
C61 C66 C65 119.0(9) . . ?
C34 C35 C36 118.8(9) . . ?
C54 C53 C52 120.3(9) . . ?
C64 C65 C66 120.9(10) . . ?
C55 C54 C53 120.1(8) . . ?
C55 C56 C51 119.9(9) . . ?
C24 C23 C22 119.9(9) . . ?
C23 C24 C25 121.4(8) . . ?
C45 C46 C41 121.1(13) . . ?
C35 C34 C33 121.3(9) . . ?
C54 C55 C56 120.7(9) . . ?
C61 C62 C63 118.8(10) . . ?
C63 C64 C65 119.8(10) . . ?
C64 C63 C62 121.3(11) . . ?
C44 C43 C42 121.1(15) . . ?
C44 C45 C46 119.3(16) . . ?
C45 C44 C43 120.2(13) . . ?
Cl2 C99 Cl4 109.3(7) . . ?
Cl2 C99 Cl3 111.3(6) . . ?
Cl4 C99 Cl3 110.4(6) . . ?

loop_
_geom_bond_atom_site_label_1
_geom_bond_atom_site_label_2
_geom_bond_distance
_geom_bond_site_symmetry_2
_geom_bond_publ_flag
Pt N1 2.137(5) . ?
Pt P2 2.262(3) . ?
Pt P1 2.264(3) . ?
Pt Cl 2.353(3) . ?
P1 C31 1.824(7) . ?
P1 C11 1.831(7) . ?
P1 C21 1.832(7) . ?
P2 C61 1.817(8) . ?
P2 C41 1.819(9) . ?
P2 C51 1.823(7) . ?
O71 C7 1.246(8) . ?
N1 C6 1.332(8) . ?
N1 C2 1.353(8) . ?
O72 C7 1.263(8) . ?
O25 C5 1.334(9) . ?
C21 C22 1.385(11) . ?
C21 C26 1.410(11) . ?
C11 C12 1.380(10) . ?
C11 C16 1.384(9) . ?
C31 C36 1.388(10) . ?
C31 C32 1.391(11) . ?
C6 C5 1.413(10) . ?
C6 C7 1.510(10) . ?
C26 C25 1.382(10) . ?
C12 C13 1.382(10) . ?
C2 C3 1.382(10) . ?
C51 C52 1.398(11) . ?
C51 C56 1.403(11) . ?
C52 C53 1.386(11) . ?
C22 C23 1.398(11) . ?
C16 C15 1.388(10) . ?
C36 C35 1.397(12) . ?
C61 C62 1.376(12) . ?
C61 C66 1.385(11) . ?
C41 C42 1.381(13) . ?
C41 C46 1.404(13) . ?
C5 C4 1.393(11) . ?
C13 C14 1.372(11) . ?
C3 C4 1.384(12) . ?
C25 C24 1.381(13) . ?
C33 C34 1.371(15) . ?
C33 C32 1.378(13) . ?
C42 C43 1.403(17) . ?
C15 C14 1.376(12) . ?
C66 C65 1.396(13) . ?
C35 C34 1.365(15) . ?
C53 C54 1.381(14) . ?
C65 C64 1.379(16) . ?
C54 C55 1.373(15) . ?
C56 C55 1.379(12) . ?
C23 C24 1.376(14) . ?
C46 C45 1.380(16) . ?
C62 C63 1.422(14) . ?
C64 C63 1.330(16) . ?
C43 C44 1.39(3) . ?
C45 C44 1.37(3) . ?
C99 Cl2 1.744(13) . ?
C99 Cl4 1.751(11) . ?
C99 Cl3 1.753(12) . ?
